data_7210784
loop_
_publ_author_name
'Lalonde, Marianne B.'
'Getman, Rachel B.'
'Lee, Jeong Yong'
'Roberts, John M.'
'Sarjeant, Amy A.'
'Scheidt, Karl A.'
'Georgiev, Peter A.'
'Embs, Jan P.'
'Eckert, Juergen'
'Farha, Omar K.'
'Snurr, Randall Q.'
'Hupp, Joseph T.'

_publ_section_title
;
 A zwitterionic metal--organic framework with free carboxylic acid sites
 that exhibits enhanced hydrogen adsorption energies
;
_journal_issue 45
_journal_name_full CrystEngComm
_journal_page_first 9408
_journal_paper_doi 10.1039/c3ce40198g
_journal_volume 15
_journal_year 2013
_chemical_formula_moiety 'C160 H80 N8 O48 Zn8, 13(C3 H4 N O)'
_chemical_formula_sum 'C199 H219 N21 O61 Zn8'
_chemical_formula_weight 4403.91
_chemical_name_systematic
;
?
;
_space_group_IT_number 12
_symmetry_cell_setting monoclinic
_symmetry_space_group_name_Hall '-C 2y'
_symmetry_space_group_name_H-M 'C 1 2/m 1'
_atom_sites_solution_hydrogens geom
_atom_sites_solution_primary direct
_atom_sites_solution_secondary difmap
_audit_creation_method SHELXL-97
_cell_angle_alpha 90.00
_cell_angle_beta 110.055(9)
_cell_angle_gamma 90.00
_cell_formula_units_Z 1
_cell_length_a 14.8149(18)
_cell_length_b 54.114(6)
_cell_length_c 9.2584(12)
_cell_measurement_reflns_used 810
_cell_measurement_temperature 100(2)
_cell_measurement_theta_max 61.68
_cell_measurement_theta_min 6.92
_cell_volume 6972.3(15)
_computing_cell_refinement 'SAINT V7.23A (Bruker, 2005)'
_computing_data_collection 'APEX2 V2.1-4 (Bruker, 2007)'
_computing_data_reduction 'Bruker SAINT'
_computing_molecular_graphics 'Bruker SHELXTL'
_computing_publication_material 'Bruker SHELXTL'
_computing_structure_refinement 'SHELXL-97 (Sheldrick, 2008)'
_computing_structure_solution 'SHELXS-97 (Sheldrick, 2008)'
_diffrn_ambient_temperature 100(2)
_diffrn_measured_fraction_theta_full 0.938
_diffrn_measured_fraction_theta_max 0.938
_diffrn_measurement_device_type 'CCD area detector'
_diffrn_measurement_method 'phi and omega scans'
_diffrn_radiation_monochromator graphite
_diffrn_radiation_source 'fine-focus sealed tube'
_diffrn_radiation_type CuK\a
_diffrn_radiation_wavelength 1.54178
_diffrn_reflns_av_R_equivalents 0.3128
_diffrn_reflns_av_sigmaI/netI 0.4783
_diffrn_reflns_limit_h_max 17
_diffrn_reflns_limit_h_min -16
_diffrn_reflns_limit_k_max 64
_diffrn_reflns_limit_k_min -58
_diffrn_reflns_limit_l_max 4
_diffrn_reflns_limit_l_min -10
_diffrn_reflns_number 16614
_diffrn_reflns_theta_full 67.85
_diffrn_reflns_theta_max 67.85
_diffrn_reflns_theta_min 6.92
_exptl_absorpt_coefficient_mu 1.298
_exptl_absorpt_correction_T_max 0.9700
_exptl_absorpt_correction_T_min 0.8491
_exptl_absorpt_correction_type numerical
_exptl_absorpt_process_details 'Face-indexed XPREP'
_exptl_crystal_colour colourless
_exptl_crystal_density_diffrn 1.049
_exptl_crystal_density_method 'not measured'
_exptl_crystal_description needle
_exptl_crystal_F_000 2288
_exptl_crystal_size_max 0.143
_exptl_crystal_size_mid 0.058
_exptl_crystal_size_min 0.036
_platon_squeeze_details
;
The proposed model was refined with contributions from the solvate,
dimethylformamide, removed from the diffraction data using the bypass
procedure in Platon (Spek, 1990). The total potential solvent accessible
void Volume was 2929.3 Ang^3^ and the electron count / cell = 538. This
corresponded to about 13 dimethylformamide molecules for the unit cell.
The "Squeeze" data are reported here.
;
_refine_diff_density_max 0.624
_refine_diff_density_min -0.648
_refine_diff_density_rms 0.087
_refine_ls_extinction_method none
_refine_ls_goodness_of_fit_ref 0.622
_refine_ls_hydrogen_treatment constr
_refine_ls_matrix_type full
_refine_ls_number_parameters 357
_refine_ls_number_reflns 6017
_refine_ls_number_restraints 419
_refine_ls_restrained_S_all 0.618
_refine_ls_R_factor_all 0.2304
_refine_ls_R_factor_gt 0.0953
_refine_ls_shift/su_max 0.000
_refine_ls_shift/su_mean 0.000
_refine_ls_structure_factor_coef Fsqd
_refine_ls_weighting_details 'calc w=1/[\s^2^(Fo^2^)+(0.1062P)^2^+0.0000P] where P=(Fo^2^+2Fc^2^)/3'
_refine_ls_weighting_scheme calc
_refine_ls_wR_factor_gt 0.2167
_refine_ls_wR_factor_ref 0.2623
_reflns_number_gt 1187
_reflns_number_total 6017
_reflns_threshold_expression >2sigma(I)
_cod_data_source_file c3ce40198g.txt
_cod_data_source_block n0009
_cod_depositor_comments
;
The following automatic conversions were performed:

'_symmetry_cell_setting' value 'Monoclinic' changed to 'monoclinic'
according to /home/saulius/struct/CIF-dictionaries/cif_core.dic
dictionary named 'cif_core.dic' version 2.4.2 from 2011-04-26.

Automatic conversion script
Id: cif_fix_values 1891 2012-01-12 08:04:46Z andrius 
;
_cod_original_sg_symbol_H-M C2/m
_cod_database_code 7210784

loop_
_symmetry_equiv_pos_as_xyz
'x, y, z'
'-x, y, -z'
'x+1/2, y+1/2, z'
'-x+1/2, y+1/2, -z'
'-x, -y, -z'
'x, -y, z'
'-x+1/2, -y+1/2, -z'
'x+1/2, -y+1/2, z'

loop_
_atom_site_label
_atom_site_type_symbol
_atom_site_fract_x
_atom_site_fract_y
_atom_site_fract_z
_atom_site_U_iso_or_equiv
_atom_site_adp_type
_atom_site_occupancy
_atom_site_symmetry_multiplicity
_atom_site_calc_flag
_atom_site_refinement_flags
_atom_site_disorder_group
Zn1 Zn -0.08344(10) 0.32452(3) -0.17761(13) 0.0558(5) Uani 1 1 d U .
O1 O -0.1509(5) 0.32116(15) -0.3957(6) 0.068(2) Uani 1 1 d U .
O2 O -0.1826(5) 0.28304(14) -0.3327(7) 0.064(2) Uani 1 1 d U .
O3 O -0.0312(6) 0.35802(12) -0.1309(8) 0.078(2) Uani 1 1 d U .
O4 O -0.1532(4) 0.31534(12) -0.0395(6) 0.0536(18) Uani 1 1 d U .
O5 O 0.0294(4) 0.30382(12) -0.1626(7) 0.0550(18) Uani 1 1 d U .
N1 N -0.4281(5) 0.27069(16) -0.9181(7) 0.049(2) Uani 1 1 d U .
C1 C -0.1835(8) 0.2993(3) -0.4272(12) 0.065(3) Uani 1 1 d U .
C2 C -0.2177(7) 0.29384(18) -0.5964(10) 0.050(2) Uani 1 1 d U .
C3 C -0.3085(7) 0.28283(19) -0.6741(10) 0.054(3) Uani 1 1 d U .
C4 C -0.3350(7) 0.28029(18) -0.8324(9) 0.050(2) Uani 1 1 d U .
C5 C -0.2736(7) 0.28609(18) -0.9188(9) 0.050(2) Uani 1 1 d U .
C6 C -0.1850(7) 0.29699(18) -0.8350(9) 0.049(2) Uani 1 1 d U .
C7 C -0.1563(7) 0.29960(18) -0.6798(9) 0.056(3) Uani 1 1 d U .
H7A H -0.0933 0.3055 -0.6257 0.067 Uiso 1 1 calc R .
C8 C -0.3761(7) 0.27570(19) -0.5943(10) 0.058(3) Uani 1 1 d U .
H8A H -0.4408 0.2816 -0.6534 0.087 Uiso 1 1 calc R .
H8B H -0.3551 0.2831 -0.4915 0.087 Uiso 1 1 calc R .
H8C H -0.3770 0.2577 -0.5852 0.087 Uiso 1 1 calc R .
C9 C -0.3100(7) 0.28146(19) -1.0922(8) 0.057(3) Uani 1 1 d U .
H9A H -0.3411 0.2652 -1.1139 0.086 Uiso 1 1 calc R .
H9B H -0.2558 0.2819 -1.1300 0.086 Uiso 1 1 calc R .
H9C H -0.3565 0.2943 -1.1440 0.086 Uiso 1 1 calc R .
C10 C -0.4549(6) 0.2458(2) -0.9480(9) 0.058(3) Uani 1 1 d U .
H10A H -0.4171 0.2317 -0.9039 0.087 Uiso 1 1 calc R .
C11 C -0.5000 0.2871(3) -1.0000 0.050(3) Uani 1 2 d SU .
C12 C 0.0000 0.3676(3) 0.0000 0.085(5) Uani 1 2 d SU .
C13 C 0.0000 0.3950(3) 0.0000 0.109(7) Uani 1 2 d SU .
C14 C -0.0384(12) 0.4080(2) -0.1387(13) 0.133(6) Uani 1 1 d U .
H14A H -0.0638 0.3995 -0.2339 0.159 Uiso 1 1 calc R .
C15 C -0.0380(14) 0.4338(3) -0.1327(15) 0.165(7) Uani 1 1 d U .
H15A H -0.0654 0.4429 -0.2252 0.198 Uiso 1 1 calc R .
C16 C 0.0000 0.4459(4) 0.0000 0.144(8) Uani 1 2 d SU .
C17 C 0.0000 0.4745(4) 0.0000 0.127(7) Uani 1 2 d SU .
C18 C -0.086(3) 0.4867(5) -0.078(4) 0.137(9) Uani 0.50 1 d PU 1
C18' C -0.044(3) 0.4856(5) 0.079(3) 0.122(8) Uani 0.50 1 d PU 2
C19 C -0.1176(7) 0.30562(19) 0.0899(10) 0.055(3) Uani 1 1 d U .
C20 C -0.174(2) 0.4779(10) -0.138(5) 0.189(16) Uani 0.25 1 d PGDU 1
C21 C -0.244(3) 0.4941(6) -0.227(5) 0.207(18) Uani 0.25 1 d PGDU 1
C22 C -0.329(3) 0.4848(5) -0.329(5) 0.204(19) Uani 0.25 1 d PGDU 1
C23 C -0.3452(16) 0.4595(5) -0.342(3) 0.206(17) Uani 0.25 1 d PGDU 1
C24 C -0.275(2) 0.4433(5) -0.252(5) 0.27(2) Uani 0.25 1 d PGDU 1
C25 C -0.189(2) 0.4526(9) -0.150(5) 0.26(2) Uani 0.25 1 d PGDU 1
C26 C -0.4137(14) 0.4396(5) -0.423(5) 0.200(16) Uani 0.25 1 d PDU 1
O6 O -0.5000 0.4476(5) -0.5000 0.236(15) Uani 0.50 2 d SPDU 1
O7 O -0.3810(15) 0.4201(4) -0.449(3) 0.066(7) Uani 0.25 1 d PDU 1
C20' C -0.107(3) 0.4711(7) 0.152(4) 0.140(11) Uani 0.25 1 d PGDU 2
C21' C -0.079(2) 0.4790(6) 0.304(5) 0.146(13) Uani 0.25 1 d PGDU 2
C22' C -0.126(2) 0.4700(6) 0.401(4) 0.147(13) Uani 0.25 1 d PGDU 2
C23' C -0.2005(18) 0.4531(4) 0.345(3) 0.147(13) Uani 0.25 1 d PGDU 2
C24' C -0.228(2) 0.4452(5) 0.193(3) 0.138(12) Uani 0.25 1 d PGDU 2
C25' C -0.182(3) 0.4542(7) 0.097(3) 0.148(13) Uani 0.25 1 d PGDU 2
C26' C -0.269(2) 0.4392(6) 0.401(4) 0.148(15) Uani 0.25 1 d PGDU 2
O6' O -0.324(2) 0.4240(7) 0.303(5) 0.22(2) Uani 0.25 1 d PDU 2
O7' O -0.264(3) 0.4418(9) 0.534(4) 0.23(2) Uani 0.25 1 d PDU 2

loop_
_atom_site_aniso_label
_atom_site_aniso_U_11
_atom_site_aniso_U_22
_atom_site_aniso_U_33
_atom_site_aniso_U_23
_atom_site_aniso_U_13
_atom_site_aniso_U_12
Zn1 0.0567(8) 0.0786(10) 0.0257(6) -0.0039(8) 0.0058(5) -0.0057(9)
O1 0.080(5) 0.090(5) 0.014(3) -0.004(4) -0.011(3) 0.004(5)
O2 0.066(5) 0.093(6) 0.027(3) 0.000(4) 0.006(4) 0.007(4)
O3 0.126(7) 0.040(4) 0.057(5) -0.005(3) 0.014(5) -0.023(4)
O4 0.053(4) 0.080(5) 0.027(3) 0.000(3) 0.013(3) -0.007(3)
O5 0.034(4) 0.066(4) 0.049(4) -0.001(4) -0.006(3) 0.009(3)
N1 0.058(5) 0.070(5) 0.009(3) -0.002(4) -0.003(3) -0.011(4)
C1 0.065(7) 0.092(8) 0.033(5) -0.005(5) 0.010(5) 0.012(6)
C2 0.061(6) 0.052(6) 0.020(4) 0.000(4) -0.006(4) 0.015(5)
C3 0.052(6) 0.071(7) 0.027(4) 0.009(5) -0.002(4) 0.007(5)
C4 0.053(5) 0.063(6) 0.014(4) -0.004(4) -0.015(3) -0.003(5)
C5 0.061(6) 0.054(6) 0.020(4) -0.006(5) -0.006(4) 0.004(5)
C6 0.048(5) 0.064(7) 0.020(4) -0.006(5) -0.007(4) 0.008(5)
C7 0.058(6) 0.070(7) 0.019(4) 0.014(5) -0.013(4) -0.003(5)
C8 0.062(6) 0.080(8) 0.025(5) -0.007(5) 0.005(5) -0.002(6)
C9 0.051(6) 0.095(9) 0.013(4) 0.009(5) -0.005(4) -0.010(6)
C10 0.066(7) 0.076(6) 0.025(6) -0.009(5) 0.005(5) -0.008(5)
C11 0.041(7) 0.097(9) 0.005(6) 0.000 0.000(5) 0.000
C12 0.122(14) 0.068(7) 0.044(8) 0.000 0.002(10) 0.000
C13 0.178(17) 0.067(7) 0.040(8) 0.000 -0.018(11) 0.000
C14 0.233(15) 0.067(6) 0.047(7) 0.000(5) -0.018(9) -0.022(10)
C15 0.303(18) 0.063(7) 0.062(9) 0.007(6) -0.024(11) 0.002(12)
C16 0.26(2) 0.063(9) 0.058(10) 0.000 -0.007(14) 0.000
C17 0.208(18) 0.066(9) 0.089(15) 0.000 0.026(13) 0.000
C18 0.196(19) 0.088(14) 0.115(19) 0.003(15) 0.038(18) 0.010(11)
C18' 0.18(2) 0.067(14) 0.099(17) 0.023(12) 0.027(14) 0.018(13)
C19 0.059(7) 0.074(8) 0.017(4) -0.012(5) -0.007(4) 0.004(6)
C20 0.20(2) 0.13(2) 0.21(3) -0.07(3) 0.03(3) 0.008(18)
C21 0.18(3) 0.15(2) 0.25(4) -0.09(3) 0.02(3) 0.02(2)
C22 0.18(3) 0.15(2) 0.24(4) -0.09(3) 0.03(3) 0.01(2)
C23 0.16(2) 0.14(2) 0.29(4) -0.13(2) 0.04(3) 0.034(18)
C24 0.23(3) 0.15(2) 0.31(4) -0.05(3) -0.04(3) -0.02(2)
C25 0.26(3) 0.14(2) 0.28(4) -0.04(3) -0.04(3) -0.03(2)
C26 0.10(2) 0.14(2) 0.35(4) -0.08(2) 0.06(3) 0.023(12)
O6 0.070(16) 0.18(2) 0.46(4) 0.000 0.09(2) 0.000
O7 0.066(7) 0.066(7) 0.066(7) 0.0005(10) 0.023(3) -0.0006(10)
C20' 0.20(3) 0.08(2) 0.12(2) 0.04(2) 0.034(19) 0.014(18)
C21' 0.22(3) 0.09(3) 0.12(2) 0.06(2) 0.04(2) 0.00(2)
C22' 0.20(3) 0.09(3) 0.15(2) 0.03(2) 0.06(2) 0.00(2)
C23' 0.17(3) 0.09(3) 0.16(2) 0.06(2) 0.03(2) 0.024(19)
C24' 0.16(3) 0.06(3) 0.17(3) 0.04(2) 0.03(2) 0.039(19)
C25' 0.21(3) 0.06(3) 0.16(3) 0.04(2) 0.04(2) 0.017(19)
C26' 0.11(3) 0.14(3) 0.17(3) 0.01(3) 0.02(3) 0.02(2)
O6' 0.13(4) 0.11(3) 0.32(4) 0.00(3) -0.04(3) 0.02(2)
O7' 0.14(3) 0.36(6) 0.13(3) 0.12(3) -0.01(2) 0.04(4)

loop_
_atom_type_symbol
_atom_type_description
_atom_type_scat_dispersion_real
_atom_type_scat_dispersion_imag
_atom_type_scat_source
C C 0.0181 0.0091 'International Tables Vol C Tables 4.2.6.8 and 6.1.1.4'
H H 0.0000 0.0000 'International Tables Vol C Tables 4.2.6.8 and 6.1.1.4'
N N 0.0311 0.0180 'International Tables Vol C Tables 4.2.6.8 and 6.1.1.4'
O O 0.0492 0.0322 'International Tables Vol C Tables 4.2.6.8 and 6.1.1.4'
Zn Zn -1.5491 0.6778 'International Tables Vol C Tables 4.2.6.8 and 6.1.1.4'

loop_
_geom_angle_atom_site_label_1
_geom_angle_atom_site_label_2
_geom_angle_atom_site_label_3
_geom_angle
_geom_angle_site_symmetry_1
_geom_angle_site_symmetry_3
O1 Zn1 O3 110.0(3) . .
O1 Zn1 O4 117.3(3) . .
O3 Zn1 O4 110.3(3) . .
O1 Zn1 O5 98.2(3) . .
O3 Zn1 O5 104.3(3) . .
O4 Zn1 O5 115.6(3) . .
C1 O1 Zn1 110.3(7) . .
C12 O3 Zn1 125.7(9) . .
C19 O4 Zn1 126.0(7) . .
C19 O5 Zn1 134.0(7) 2 .
C11 N1 C10 113.2(8) . .
C11 N1 C4 118.7(9) . .
C10 N1 C4 127.6(8) . .
O2 C1 O1 126.0(10) . .
O2 C1 C2 121.0(11) . .
O1 C1 C2 112.9(10) . .
C7 C2 C3 119.4(8) . .
C7 C2 C1 118.4(9) . .
C3 C2 C1 122.3(10) . .
C4 C3 C2 116.9(10) . .
C4 C3 C8 120.3(9) . .
C2 C3 C8 122.6(9) . .
C3 C4 N1 119.4(10) . .
C3 C4 C5 124.2(9) . .
N1 C4 C5 116.4(7) . .
C6 C5 C4 115.7(8) . .
C6 C5 C9 125.1(9) . .
C4 C5 C9 119.0(8) . .
C7 C6 C5 121.4(10) . .
C7 C6 C19 116.7(9) . 1_554
C5 C6 C19 121.8(8) . 1_554
C6 C7 C2 121.9(9) . .
C6 C7 H7A 119.1 . .
C2 C7 H7A 119.1 . .
C3 C8 H8A 109.5 . .
C3 C8 H8B 109.5 . .
H8A C8 H8B 109.5 . .
C3 C8 H8C 109.5 . .
H8A C8 H8C 109.5 . .
H8B C8 H8C 109.5 . .
C5 C9 H9A 109.5 . .
C5 C9 H9B 109.5 . .
H9A C9 H9B 109.5 . .
C5 C9 H9C 109.5 . .
H9A C9 H9C 109.5 . .
H9B C9 H9C 109.5 . .
C10 C10 N1 106.4(5) 2_453 .
C10 C10 H10A 126.8 2_453 .
N1 C10 H10A 126.8 . .
N1 C11 N1 100.8(12) 2_453 .
O3 C12 O3 131.0(17) 2 .
O3 C12 C13 114.5(8) 2 .
O3 C12 C13 114.5(8) . .
C14 C13 C14 120.0(17) . 2
C14 C13 C12 120.0(9) . .
C14 C13 C12 120.0(9) 2 .
C15 C14 C13 117.9(13) . .
C15 C14 H14A 121.0 . .
C13 C14 H14A 121.0 . .
C16 C15 C14 121.5(15) . .
C16 C15 H15A 119.2 . .
C14 C15 H15A 119.2 . .
C15 C16 C15 121(2) 2 .
C15 C16 C17 119.5(10) 2 .
C15 C16 C17 119.5(10) . .
C18' C17 C18' 125(4) . 2
C18' C17 C18 61.6(17) . .
C18' C17 C18 92(2) 2 .
C18' C17 C18 92(2) . 2
C18' C17 C18 61.6(17) 2 2
C18 C17 C18 124(3) . 2
C18' C17 C16 117.7(18) . .
C18' C17 C16 117.7(18) 2 .
C18 C17 C16 118.1(16) . .
C18 C17 C16 118.1(16) 2 .
C20 C18 C17 130(4) . .
C20 C18 C18 111(3) . 6_565
C17 C18 C18 118.1(16) . 6_565
C17 C18' C20' 121(3) . .
C17 C18' C18' 117.7(18) . 6_565
C20' C18' C18' 120.6(17) . 6_565
O4 C19 O5 124.7(11) . 2
O4 C19 C6 117.0(9) . 1_556
O5 C19 C6 118.2(8) 2 1_556
C18 C20 C21 117(4) . .
C18 C20 C25 120(4) . .
C21 C20 C25 120.0 . .
C18 C20 C21 102(5) . 6_565
C21 C20 C21 15.6(12) . 6_565
C25 C20 C21 135.6(12) . 6_565
C21 C21 C20 128.88(6) 6_565 .
C21 C21 C22 111.07(7) 6_565 .
C20 C21 C22 120.0 . .
C21 C21 C22 48.6(13) 6_565 6_565
C20 C21 C22 176.8(10) . 6_565
C22 C21 C22 62.5(13) . 6_565
C21 C21 C20 36(3) 6_565 6_565
C20 C21 C20 93(3) . 6_565
C22 C21 C20 147(3) . 6_565
C22 C21 C20 84(3) 6_565 6_565
C23 C22 C21 120.0 . .
C23 C22 C22 170.8 . 6_565
C21 C22 C22 68.9 . 6_565
C23 C22 C21 140.3(16) . 6_565
C21 C22 C21 20.3(17) . 6_565
C22 C22 C21 48.6(17) 6_565 6_565
C22 C23 C24 120.0 . .
C22 C23 C26 144.9(17) . .
C24 C23 C26 95.0(17) . .
C25 C24 C23 120.0 . .
C24 C25 C20 120.0 . .
O7 C26 O6 123.9(18) . .
O7 C26 C23 118.4(15) . .
O6 C26 C23 114.0(17) . .
C26 O6 C26 141(3) 2_454 .
C21' C20' C25' 120.0 . .
C21' C20' C18' 106(3) . .
C25' C20' C18' 134(3) . .
C22' C21' C20' 120.0 . .
C21' C22' C23' 120.0 . .
C24' C23' C22' 120.0 . .
C24' C23' C26' 101.2 . .
C22' C23' C26' 138.8 . .
C25' C24' C23' 120.0 . .
C24' C25' C20' 120.0 . .
O7' C26' O6' 125.7(15) . .
O7' C26' C23' 119.3(14) . .
O6' C26' C23' 114.8(16) . .

loop_
_geom_bond_atom_site_label_1
_geom_bond_atom_site_label_2
_geom_bond_distance
_geom_bond_site_symmetry_2
Zn1 O1 1.930(5) .
Zn1 O3 1.960(7) .
Zn1 O4 1.964(6) .
Zn1 O5 1.978(6) .
O1 C1 1.272(13) .
O2 C1 1.239(12) .
O3 C12 1.252(9) .
O4 C19 1.247(10) .
O5 C19 1.251(10) 2
N1 C11 1.395(11) .
N1 C10 1.406(11) .
N1 C4 1.432(10) .
C1 C2 1.501(12) .
C2 C7 1.415(12) .
C2 C3 1.421(12) .
C3 C4 1.387(11) .
C3 C8 1.485(12) .
C4 C5 1.439(13) .
C5 C6 1.405(12) .
C5 C9 1.529(10) .
C6 C7 1.359(11) .
C6 C19 1.474(13) 1_554
C7 H7A 0.9500 .
C8 H8A 0.9800 .
C8 H8B 0.9800 .
C8 H8C 0.9800 .
C9 H9A 0.9800 .
C9 H9B 0.9800 .
C9 H9C 0.9800 .
C10 C10 1.354(16) 2_453
C10 H10A 0.9500 .
C11 N1 1.395(11) 2_453
C12 O3 1.252(9) 2
C12 C13 1.48(2) .
C13 C14 1.401(13) .
C13 C14 1.401(13) 2
C14 C15 1.398(16) .
C14 H14A 0.9500 .
C15 C16 1.336(14) .
C15 H15A 0.9500 .
C16 C15 1.336(14) 2
C16 C17 1.55(3) .
C17 C18' 1.29(3) .
C17 C18' 1.29(3) 2
C17 C18 1.39(3) .
C17 C18 1.39(3) 2
C18 C20 1.32(4) .
C18 C18 1.44(5) 6_565
C18' C20' 1.54(4) .
C18' C18' 1.56(5) 6_565
C19 O5 1.251(10) 2
C19 C6 1.475(13) 1_556
C20 C21 1.3900 .
C20 C25 1.3900 .
C20 C21 1.86(5) 6_565
C21 C21 0.64(7) 6_565
C21 C22 1.3900 .
C21 C22 1.73(3) 6_565
C21 C20 1.86(6) 6_565
C22 C23 1.3900 .
C22 C22 1.64(5) 6_565
C22 C21 1.73(4) 6_565
C23 C24 1.3900 .
C23 C26 1.492(12) .
C24 C25 1.3900 .
C26 O7 1.223(14) .
C26 O6 1.305(15) .
O6 C26 1.305(15) 2_454
C20' C21' 1.3900 .
C20' C25' 1.3900 .
C21' C22' 1.3900 .
C22' C23' 1.3900 .
C23' C24' 1.3900 .
C23' C26' 1.4886 .
C24' C25' 1.3900 .
C26' O7' 1.216(13) .
C26' O6' 1.292(14) .

loop_
_geom_torsion_atom_site_label_1
_geom_torsion_atom_site_label_2
_geom_torsion_atom_site_label_3
_geom_torsion_atom_site_label_4
_geom_torsion
_geom_torsion_site_symmetry_1
_geom_torsion_site_symmetry_4
O3 Zn1 O1 C1 178.8(7) . .
O4 Zn1 O1 C1 -54.2(8) . .
O5 Zn1 O1 C1 70.2(8) . .
O1 Zn1 O3 C12 165.6(7) . .
O4 Zn1 O3 C12 34.7(8) . .
O5 Zn1 O3 C12 -90.0(8) . .
O1 Zn1 O4 C19 145.4(8) . .
O3 Zn1 O4 C19 -87.7(8) . .
O5 Zn1 O4 C19 30.3(8) . .
O1 Zn1 O5 C19 139.6(9) . 2
O3 Zn1 O5 C19 26.5(9) . 2
O4 Zn1 O5 C19 -94.8(9) . 2
Zn1 O1 C1 O2 7.6(15) . .
Zn1 O1 C1 C2 -167.6(7) . .
O2 C1 C2 C7 -126.1(12) . .
O1 C1 C2 C7 49.3(13) . .
O2 C1 C2 C3 53.0(15) . .
O1 C1 C2 C3 -131.6(11) . .
C7 C2 C3 C4 -5.3(14) . .
C1 C2 C3 C4 175.6(10) . .
C7 C2 C3 C8 178.5(9) . .
C1 C2 C3 C8 -0.5(16) . .
C2 C3 C4 N1 -176.3(9) . .
C8 C3 C4 N1 -0.1(15) . .
C2 C3 C4 C5 5.5(15) . .
C8 C3 C4 C5 -178.3(9) . .
C11 N1 C4 C3 102.2(10) . .
C10 N1 C4 C3 -86.8(12) . .
C11 N1 C4 C5 -79.5(10) . .
C10 N1 C4 C5 91.5(11) . .
C3 C4 C5 C6 -5.7(15) . .
N1 C4 C5 C6 176.0(9) . .
C3 C4 C5 C9 177.5(9) . .
N1 C4 C5 C9 -0.7(14) . .
C4 C5 C6 C7 6.0(15) . .
C9 C5 C6 C7 -177.5(9) . .
C4 C5 C6 C19 -175.5(9) . 1_554
C9 C5 C6 C19 1.0(15) . 1_554
C5 C6 C7 C2 -6.5(16) . .
C19 C6 C7 C2 174.9(9) 1_554 .
C3 C2 C7 C6 6.1(15) . .
C1 C2 C7 C6 -174.8(10) . .
C11 N1 C10 C10 0.6(13) . 2_453
C4 N1 C10 C10 -170.8(9) . 2_453
C10 N1 C11 N1 -0.2(5) . 2_453
C4 N1 C11 N1 172.0(9) . 2_453
Zn1 O3 C12 O3 22.5(5) . 2
Zn1 O3 C12 C13 -157.5(5) . .
O3 C12 C13 C14 -176.3(9) 2 .
O3 C12 C13 C14 3.7(9) . .
O3 C12 C13 C14 3.7(9) 2 2
O3 C12 C13 C14 -176.3(9) . 2
C14 C13 C14 C15 -0.9(13) 2 .
C12 C13 C14 C15 179.1(13) . .
C13 C14 C15 C16 2(3) . .
C14 C15 C16 C15 -1.0(14) . 2
C14 C15 C16 C17 179.0(14) . .
C15 C16 C17 C18' -59.8(19) 2 .
C15 C16 C17 C18' 120.2(19) . .
C15 C16 C17 C18' 120.2(19) 2 2
C15 C16 C17 C18' -59.8(19) . 2
C15 C16 C17 C18 -131(2) 2 .
C15 C16 C17 C18 49(2) . .
C15 C16 C17 C18 49(2) 2 2
C15 C16 C17 C18 -131(2) . 2
C18' C17 C18 C20 -97(5) . .
C18' C17 C18 C20 134(5) 2 .
C18 C17 C18 C20 -169(5) 2 .
C16 C17 C18 C20 11(5) . .
C18' C17 C18 C18 72(2) . 6_565
C18' C17 C18 C18 -56.8(17) 2 6_565
C18 C17 C18 C18 0.000(7) 2 6_565
C16 C17 C18 C18 180.000(7) . 6_565
C18' C17 C18' C20' 171(3) 2 .
C18 C17 C18' C20' 100(4) . .
C18 C17 C18' C20' -132(3) 2 .
C16 C17 C18' C20' -9(3) . .
C18' C17 C18' C18' 0.004(7) 2 6_565
C18 C17 C18' C18' -71.2(18) . 6_565
C18 C17 C18' C18' 56.5(16) 2 6_565
C16 C17 C18' C18' 180.002(8) . 6_565
Zn1 O4 C19 O5 12.2(14) . 2
Zn1 O4 C19 C6 -171.5(6) . 1_556
C17 C18 C20 C21 -172(3) . .
C18 C18 C20 C21 18(4) 6_565 .
C17 C18 C20 C25 -11(5) . .
C18 C18 C20 C25 179.0(16) 6_565 .
C17 C18 C20 C21 -178(3) . 6_565
C18 C18 C20 C21 12(3) 6_565 6_565
C18 C20 C21 C21 -22(4) . 6_565
C25 C20 C21 C21 177.1 . 6_565
C18 C20 C21 C22 161(4) . .
C25 C20 C21 C22 0.0 . .
C21 C20 C21 C22 -177.1 6_565 .
C18 C20 C21 C22 -60(17) . 6_565
C25 C20 C21 C22 139(17) . 6_565
C21 C20 C21 C22 -38(17) 6_565 6_565
C18 C20 C21 C20 -22(4) . 6_565
C25 C20 C21 C20 177.1(19) . 6_565
C21 C20 C21 C20 0.0(18) 6_565 6_565
C21 C21 C22 C23 -177.6 6_565 .
C20 C21 C22 C23 0.0 . .
C22 C21 C22 C23 -177.6 6_565 .
C20 C21 C22 C23 -175(3) 6_565 .
C21 C21 C22 C22 0.0 6_565 6_565
C20 C21 C22 C22 177.6 . 6_565
C20 C21 C22 C22 3(3) 6_565 6_565
C20 C21 C22 C21 177.62(6) . 6_565
C22 C21 C22 C21 0.00(6) 6_565 6_565
C20 C21 C22 C21 3(3) 6_565 6_565
C21 C22 C23 C24 0.0 . .
C22 C22 C23 C24 -165.94(11) 6_565 .
C21 C22 C23 C24 -1.29(15) 6_565 .
C21 C22 C23 C26 -179(3) . .
C22 C22 C23 C26 15(3) 6_565 .
C21 C22 C23 C26 -180(3) 6_565 .
C22 C23 C24 C25 0.0 . .
C26 C23 C24 C25 179.2(17) . .
C23 C24 C25 C20 0.0 . .
C18 C20 C25 C24 -160(4) . .
C21 C20 C25 C24 0.0 . .
C21 C20 C25 C24 1.10(10) 6_565 .
C22 C23 C26 O7 145(3) . .
C24 C23 C26 O7 -33(4) . .
C22 C23 C26 O6 -14(6) . .
C24 C23 C26 O6 167(3) . .
O7 C26 O6 C26 30(4) . 2_454
C23 C26 O6 C26 -172(4) . 2_454
C17 C18' C20' C21' 132(3) . .
C18' C18' C20' C21' -57(2) 6_565 .
C17 C18' C20' C25' -52(4) . .
C18' C18' C20' C25' 119(2) 6_565 .
C25' C20' C21' C22' 0.0 . .
C18' C20' C21' C22' 177(2) . .
C20' C21' C22' C23' 0.0 . .
C21' C22' C23' C24' 0.0 . .
C21' C22' C23' C26' -179.3 . .
C22' C23' C24' C25' 0.0 . .
C26' C23' C24' C25' 179.5 . .
C23' C24' C25' C20' 0.0 . .
C21' C20' C25' C24' 0.0 . .
C18' C20' C25' C24' -176(3) . .
C24' C23' C26' O7' 180(3) . .
C22' C23' C26' O7' -1(3) . .
C24' C23' C26' O6' 4(2) . .
C22' C23' C26' O6' -176(2) . .

loop_
_platon_squeeze_void_nr
_platon_squeeze_void_average_x
_platon_squeeze_void_average_y
_platon_squeeze_void_average_z
_platon_squeeze_void_volume
_platon_squeeze_void_count_electrons
_platon_squeeze_void_content
1 0.000 0.000 -0.014 1435 262 ' '
2 0.468 0.500 -0.010 1435 262 ' '
3 0.500 0.240 0.500 14 4 ' '
4 1.000 0.260 0.500 14 3 ' '
5 1.000 0.740 0.500 14 4 ' '
6 0.500 0.760 0.500 14 3 ' '
